data_4066716
loop_
_publ_author_name
'Riederer, Stephanie K. U.'
'Gigler, Peter'
'H\"ogerl, Manuel P.'
'Herdtweck, Eberhardt'
'Bechlars, Bettina'
'Herrmann, Wolfgang A.'
'K\"uhn, Fritz E.'

_publ_section_title
;
 Impact of Ligand Modification on Structures and Catalytic Activities of
 Chelating Bis-Carbene Rhodium(I) Complexes&#x2020;
;
_journal_issue 21
_journal_name_full Organometallics
_journal_page_first 5681
_journal_paper_doi 10.1021/om1005897
_journal_volume 29
_journal_year 2010
_chemical_formula_moiety 'C21 H34 N6 Rh, F6 P'
_chemical_formula_sum 'C21 H34 F6 N6 P Rh'
_chemical_formula_weight 618.42
_chemical_name_systematic ?
_space_group_IT_number 2
_symmetry_cell_setting triclinic
_symmetry_Int_Tables_number 2
_symmetry_space_group_name_Hall '-P 1'
_symmetry_space_group_name_H-M 'P -1'
_atom_sites_solution_hydrogens geom
_atom_sites_solution_primary direct
_atom_sites_solution_secondary difmap
_cell_angle_alpha 77.0719(12)
_cell_angle_beta 82.9578(11)
_cell_angle_gamma 86.4399(11)
_cell_formula_units_Z 8
_cell_length_a 14.2261(4)
_cell_length_b 17.9423(5)
_cell_length_c 20.9720(5)
_cell_measurement_reflns_used 9478
_cell_measurement_temperature 153(1)
_cell_measurement_theta_max 25.35
_cell_measurement_theta_min 2.93
_cell_volume 5174.7(2)
_computing_cell_refinement 'SAINT (Bruker, 2008b)'
_computing_data_collection 'APEX II Control Software (Bruker, 2008a)'
_computing_data_reduction 'SAINT (Bruker, 2008b)'
_computing_molecular_graphics 'PLATON (Spek, 2008)'
_computing_publication_material 'PLATON (Spek, 2008)'
_computing_structure_refinement 'SHELXL97 (Sheldrick, 1998)'
_computing_structure_solution 'SIR92 (Altomare, 1994)'
_diffrn_ambient_temperature 153(1)
_diffrn_detector ' CCD plate '
_diffrn_detector_area_resol_mean 16
_diffrn_measured_fraction_theta_full 0.898
_diffrn_measured_fraction_theta_max 0.898
_diffrn_measurement_device ' \k-geometry diffractometer '
_diffrn_measurement_device_type ' Bruker APEX-II CCD '
_diffrn_measurement_method ' phi- and omega-rotation '
_diffrn_radiation_monochromator graphite
_diffrn_radiation_source 'rotating anode FR591'
_diffrn_radiation_type 'Mo K\a'
_diffrn_radiation_wavelength 0.71073
_diffrn_reflns_av_R_equivalents 0.0449
_diffrn_reflns_av_sigmaI/netI 0.0160
_diffrn_reflns_limit_h_max 14
_diffrn_reflns_limit_h_min -15
_diffrn_reflns_limit_k_max 21
_diffrn_reflns_limit_k_min -21
_diffrn_reflns_limit_l_max 25
_diffrn_reflns_limit_l_min -25
_diffrn_reflns_number 240609
_diffrn_reflns_theta_full 25.35
_diffrn_reflns_theta_max 25.35
_diffrn_reflns_theta_min 2.93
_diffrn_standards_decay_% 0
_exptl_absorpt_coefficient_mu 0.787
_exptl_absorpt_correction_T_max 0.9024
_exptl_absorpt_correction_T_min 0.8351
_exptl_absorpt_correction_type multi-scan
_exptl_absorpt_process_details 'SADABS, Bruker, 2008b'
_exptl_crystal_colour yellow
_exptl_crystal_density_diffrn 1.588
_exptl_crystal_density_meas ?
_exptl_crystal_density_method none
_exptl_crystal_description fragment
_exptl_crystal_F_000 2528
_exptl_crystal_size_max 0.46
_exptl_crystal_size_mid 0.15
_exptl_crystal_size_min 0.13
_refine_diff_density_max 0.850
_refine_diff_density_min -0.448
_refine_diff_density_rms 0.096
_refine_ls_extinction_method none
_refine_ls_goodness_of_fit_ref 1.151
_refine_ls_hydrogen_treatment constr
_refine_ls_matrix_type full
_refine_ls_number_parameters 1314
_refine_ls_number_reflns 17022
_refine_ls_number_restraints 0
_refine_ls_restrained_S_all 1.151
_refine_ls_R_factor_all 0.0283
_refine_ls_R_factor_gt 0.0250
_refine_ls_shift/su_max 0.002
_refine_ls_shift/su_mean 0.000
_refine_ls_structure_factor_coef Fsqd
_refine_ls_weighting_details 'w=1/[\s^2^(Fo^2^)+(0.0317P)^2^+4.9884P] where P=(Fo^2^+2Fc^2^)/3'
_refine_ls_weighting_scheme sigma
_refine_ls_wR_factor_gt 0.0662
_refine_ls_wR_factor_ref 0.0699
_reflns_number_gt 15697
_reflns_number_total 17022
_reflns_threshold_expression I>2\s(I)
_cod_data_source_file om1005897_si_003.cif
_cod_data_source_block compound_tri-3-3-iPr
_cod_depositor_comments
;
The following automatic conversions were performed:

'_symmetry_cell_setting' value 'Triclinic' changed to 'triclinic'
according to /home/saulius/struct/CIF-dictionaries/cif_core.dic
dictionary named 'cif_core.dic' version 2.4.1 from 2010-06-29.

Automatic conversion script
Id: cif_fix_values 1715 2011-07-08 13:25:40Z adriana 

The following automatic conversions were performed:

'_exptl_crystal_density_meas' value 'none' was changed to '?' - the
value is perceived as not measured.

Automatic conversion script
Id: cif_fix_values 3008 2015-01-20 13:52:24Z robertas 
;
_cod_database_code 4066716

loop_
_symmetry_equiv_pos_site_id
_symmetry_equiv_pos_as_xyz
1 x,y,z
2 -x,-y,-z

loop_
_atom_site_aniso_label
_atom_site_aniso_U_11
_atom_site_aniso_U_22
_atom_site_aniso_U_33
_atom_site_aniso_U_23
_atom_site_aniso_U_13
_atom_site_aniso_U_12
Rh1 0.0163(1) 0.0190(1) 0.0188(1) -0.0045(1) -0.0038(1) -0.0021(1)
N1 0.0232(13) 0.0242(10) 0.0235(9) -0.0024(7) -0.0047(8) -0.0019(8)
N2 0.0276(13) 0.0266(10) 0.0195(9) -0.0062(7) -0.0030(8) -0.0040(8)
N3 0.0361(15) 0.0371(12) 0.0209(10) -0.0082(8) -0.0077(9) -0.0042(9)
N4 0.0185(13) 0.0236(10) 0.0328(10) -0.0080(8) -0.0060(9) -0.0001(8)
N5 0.0170(13) 0.0272(10) 0.0336(11) -0.0094(8) -0.0020(9) -0.0028(8)
N6 0.0166(14) 0.0366(12) 0.0516(13) -0.0156(10) -0.0047(10) -0.0004(9)
C1 0.0190(15) 0.0279(12) 0.0313(12) -0.0104(9) -0.0062(10) 0.0029(9)
C2 0.0131(15) 0.0336(12) 0.0255(11) -0.0061(9) -0.0036(9) -0.0003(9)
C3 0.0200(16) 0.0322(13) 0.0357(13) -0.0059(10) -0.0057(11) -0.0081(10)
C4 0.0268(17) 0.0337(13) 0.0371(14) -0.0137(11) -0.0103(11) -0.0056(11)
C5 0.0255(16) 0.0334(13) 0.0241(11) -0.0133(10) -0.0073(10) 0.0000(10)
C6 0.0205(16) 0.0411(14) 0.0199(11) -0.0081(10) -0.0067(9) -0.0065(10)
C7 0.0366(19) 0.0366(14) 0.0261(12) 0.0005(10) -0.0117(11) -0.0060(11)
C8 0.0296(18) 0.0291(13) 0.0397(14) -0.0018(10) -0.0144(12) 0.0019(11)
C9 0.0155(14) 0.0231(11) 0.0234(11) -0.0050(8) -0.0042(9) -0.0027(9)
C10 0.0324(17) 0.0355(13) 0.0217(11) -0.0033(10) -0.0067(10) -0.0005(11)
C11 0.0202(15) 0.0240(11) 0.0217(11) -0.0072(8) -0.0042(9) -0.0037(9)
C12 0.0200(17) 0.0334(13) 0.0459(15) -0.0132(11) -0.0086(12) 0.0022(10)
C13 0.0275(16) 0.0226(11) 0.0305(12) -0.0006(9) -0.0044(10) -0.0054(10)
C14 0.0292(17) 0.0228(11) 0.0368(13) -0.0011(10) -0.0105(11) 0.0005(10)
C15 0.0254(16) 0.0196(11) 0.0383(13) -0.0063(9) -0.0072(11) -0.0027(9)
C16 0.0417(18) 0.0242(12) 0.0252(12) -0.0073(9) -0.0010(11) -0.0103(11)
C17 0.050(2) 0.0267(13) 0.0419(15) -0.0138(11) -0.0075(13) 0.0005(12)
C18 0.050(2) 0.0434(16) 0.0543(18) -0.0210(14) 0.0051(15) -0.0209(14)
C19 0.0245(16) 0.0284(12) 0.0339(13) -0.0050(10) 0.0012(11) -0.0084(10)
C20 0.055(2) 0.061(2) 0.0354(15) -0.0057(14) 0.0072(14) -0.0210(16)
C21 0.041(2) 0.0368(14) 0.0482(16) -0.0147(12) -0.0037(13) -0.0142(12)
Rh2 0.0174(1) 0.0204(1) 0.0234(1) -0.0066(1) -0.0009(1) 0.0035(1)
N11 0.0265(14) 0.0218(10) 0.0373(11) -0.0086(8) -0.0012(9) 0.0030(8)
N12 0.0349(15) 0.0227(10) 0.0327(11) -0.0015(8) -0.0040(9) 0.0047(9)
N13 0.0578(19) 0.0261(11) 0.0508(15) -0.0034(10) -0.0118(12) 0.0152(11)
N14 0.0330(14) 0.0231(10) 0.0255(10) -0.0034(8) 0.0027(9) 0.0053(8)
N15 0.0235(14) 0.0255(10) 0.0337(11) -0.0043(8) 0.0050(9) 0.0000(9)
N16 0.0338(15) 0.0310(11) 0.0392(12) -0.0026(9) 0.0151(10) -0.0026(9)
C31 0.0268(18) 0.0476(16) 0.0354(14) -0.0033(12) 0.0072(12) 0.0100(12)
C32 0.0208(18) 0.0397(15) 0.066(2) -0.0149(14) 0.0123(14) -0.0028(12)
C33 0.025(2) 0.078(2) 0.079(2) -0.037(2) -0.0060(17) -0.0044(16)
C34 0.031(2) 0.074(2) 0.0555(19) -0.0271(17) -0.0190(15) 0.0168(16)
C35 0.0289(18) 0.0391(14) 0.0324(13) -0.0083(11) -0.0066(11) 0.0145(11)
C36 0.0267(17) 0.0270(12) 0.0436(15) -0.0105(11) -0.0066(12) 0.0128(10)
C37 0.059(2) 0.0443(16) 0.0482(17) -0.0250(14) -0.0093(15) 0.0182(15)
C38 0.042(2) 0.0626(19) 0.0370(15) -0.0235(14) 0.0001(13) 0.0166(15)
C39 0.0160(14) 0.0240(11) 0.0274(11) -0.0022(9) 0.0028(9) -0.0029(9)
C40 0.054(2) 0.0232(13) 0.0512(17) -0.0090(12) -0.0076(14) 0.0120(12)
C41 0.0218(15) 0.0199(11) 0.0264(11) -0.0033(9) -0.0008(10) 0.0049(9)
C42 0.0424(19) 0.0267(12) 0.0313(13) -0.0018(10) 0.0121(12) 0.0035(11)
C43 0.0264(17) 0.0295(12) 0.0423(14) -0.0172(11) -0.0050(11) 0.0021(10)
C44 0.0344(18) 0.0344(13) 0.0364(14) -0.0187(11) -0.0025(12) 0.0032(11)
C45 0.045(2) 0.0361(14) 0.0263(12) -0.0115(10) -0.0058(11) 0.0075(12)
C46 0.0363(19) 0.0321(13) 0.0318(13) -0.0040(10) -0.0056(11) 0.0028(11)
C47 0.042(2) 0.0551(18) 0.0358(15) 0.0028(13) -0.0028(13) -0.0012(14)
C48 0.039(2) 0.0454(16) 0.0465(16) -0.0025(13) -0.0105(14) -0.0015(13)
C49 0.0242(17) 0.0346(13) 0.0361(13) -0.0071(11) -0.0001(11) -0.0066(11)
C50 0.047(2) 0.0358(15) 0.0560(18) -0.0152(13) -0.0105(15) -0.0051(13)
C51 0.036(2) 0.0534(19) 0.0584(19) -0.0034(15) -0.0113(15) -0.0053(14)
Rh3 0.0165(1) 0.0187(1) 0.0184(1) -0.0041(1) -0.0010(1) 0.0006(1)
N21 0.0189(13) 0.0217(9) 0.0236(9) -0.0061(7) -0.0027(8) 0.0005(8)
N22 0.0179(13) 0.0252(10) 0.0282(10) -0.0108(8) -0.0047(8) 0.0016(8)
N23 0.0182(13) 0.0327(11) 0.0358(11) -0.0136(9) -0.0053(9) 0.0042(8)
N24 0.0204(12) 0.0216(9) 0.0205(9) -0.0038(7) -0.0016(8) -0.0014(7)
N25 0.0257(13) 0.0220(9) 0.0208(9) -0.0026(7) -0.0011(8) -0.0009(8)
N26 0.0368(14) 0.0266(10) 0.0198(9) -0.0017(8) 0.0021(9) -0.0014(9)
C61 0.0268(17) 0.0497(15) 0.0216(11) -0.0118(11) 0.0006(10) -0.0045(12)
C62 0.0249(16) 0.0371(13) 0.0194(11) 0.0029(9) 0.0015(10) 0.0048(11)
C63 0.0351(19) 0.0333(13) 0.0338(13) 0.0010(11) 0.0027(12) -0.0066(11)
C64 0.0238(17) 0.0386(14) 0.0422(15) -0.0088(11) -0.0029(12) -0.0077(11)
C65 0.0168(15) 0.0385(13) 0.0249(11) -0.0079(10) -0.0047(10) 0.0057(10)
C66 0.0214(16) 0.0317(13) 0.0348(13) -0.0005(10) -0.0002(11) 0.0078(10)
C67 0.0324(19) 0.0375(15) 0.0558(17) -0.0208(13) 0.0003(13) 0.0065(12)
C68 0.043(2) 0.0457(16) 0.0388(15) -0.0235(12) 0.0071(13) 0.0003(13)
C69 0.0210(16) 0.0225(11) 0.0188(10) -0.0042(8) -0.0011(9) -0.0009(9)
C70 0.0220(17) 0.0276(12) 0.0300(12) -0.0100(9) -0.0028(10) 0.0060(10)
C71 0.0148(14) 0.0214(11) 0.0233(11) -0.0040(8) -0.0025(9) 0.0011(9)
C72 0.0280(16) 0.0281(12) 0.0207(11) -0.0034(9) -0.0004(10) -0.0009(10)
C73 0.0229(15) 0.0183(10) 0.0279(11) -0.0055(9) -0.0031(10) -0.0035(9)
C74 0.0231(15) 0.0206(11) 0.0253(11) -0.0080(9) -0.0002(9) -0.0027(9)
C75 0.0231(15) 0.0230(11) 0.0260(11) -0.0070(9) -0.0021(10) -0.0058(9)
C76 0.0242(16) 0.0264(12) 0.0340(13) -0.0147(10) -0.0061(10) -0.0001(10)
C77 0.043(2) 0.0420(15) 0.0378(14) -0.0193(12) -0.0152(13) 0.0055(13)
C78 0.0300(19) 0.0380(15) 0.0628(19) -0.0220(13) -0.0009(14) -0.0090(12)
C79 0.0299(16) 0.0218(11) 0.0254(11) -0.0062(9) -0.0013(10) -0.0016(10)
C80 0.0411(19) 0.0222(12) 0.0517(16) -0.0073(11) -0.0133(13) 0.0013(11)
C81 0.0340(19) 0.0409(15) 0.0479(16) -0.0160(12) 0.0004(13) -0.0086(12)
Rh4 0.0157(1) 0.0195(1) 0.0206(1) -0.0033(1) -0.0025(1) -0.0017(1)
N31 0.0178(14) 0.0242(10) 0.0288(10) -0.0029(8) -0.0029(8) -0.0030(8)
N32 0.0151(13) 0.0241(10) 0.0290(10) -0.0053(8) -0.0043(8) -0.0010(8)
N33 0.0154(13) 0.0324(11) 0.0418(12) -0.0065(9) -0.0035(9) -0.0043(9)
N34 0.0217(13) 0.0223(9) 0.0256(10) -0.0028(8) -0.0061(8) 0.0014(8)
N35 0.0267(13) 0.0243(10) 0.0232(9) -0.0056(8) -0.0028(8) 0.0033(8)
N36 0.0327(14) 0.0316(11) 0.0298(11) -0.0130(9) -0.0059(9) 0.0039(9)
C91 0.0231(16) 0.0236(11) 0.0294(12) -0.0097(9) -0.0085(10) 0.0001(9)
C92 0.0198(15) 0.0293(12) 0.0244(11) -0.0100(9) -0.0033(9) -0.0041(9)
C93 0.0297(17) 0.0300(12) 0.0252(12) -0.0051(9) -0.0088(10) -0.0022(10)
C94 0.0236(16) 0.0296(12) 0.0341(13) -0.0032(10) -0.0108(11) 0.0012(10)
C95 0.0131(15) 0.0302(12) 0.0371(13) -0.0086(10) -0.0033(10) -0.0026(9)
C96 0.0159(15) 0.0380(13) 0.0283(12) -0.0079(10) -0.0003(10) -0.0062(10)
C97 0.0268(17) 0.0339(13) 0.0333(13) 0.0007(10) -0.0046(11) -0.0117(11)
C98 0.0295(17) 0.0223(11) 0.0350(13) -0.0027(9) -0.0092(11) -0.0049(10)
C99 0.0201(15) 0.0216(11) 0.0205(10) -0.0057(8) -0.0039(9) -0.0023(9)
C100 0.0218(18) 0.0302(13) 0.0374(13) -0.0043(10) -0.0015(11) -0.0059(10)
C101 0.0144(14) 0.0232(11) 0.0239(11) -0.0029(9) -0.0029(9) 0.0004(9)
C102 0.0247(16) 0.0271(12) 0.0352(13) -0.0123(10) -0.0065(11) 0.0020(10)
C103 0.0244(16) 0.0257(12) 0.0255(11) 0.0024(9) -0.0072(10) -0.0046(10)
C104 0.0259(16) 0.0216(11) 0.0312(12) 0.0013(9) -0.0090(10) -0.0044(9)
C105 0.0286(17) 0.0234(11) 0.0321(13) 0.0018(9) -0.0098(11) 0.0021(10)
C106 0.0211(16) 0.0245(12) 0.0330(12) -0.0014(9) -0.0037(10) 0.0024(9)
C107 0.0354(19) 0.0284(13) 0.0528(17) -0.0117(12) -0.0011(13) 0.0026(11)
C108 0.042(2) 0.0458(16) 0.0391(15) -0.0004(12) -0.0136(13) 0.0081(13)
C109 0.0406(18) 0.0280(12) 0.0234(12) 0.0007(9) 0.0013(11) 0.0062(11)
C110 0.045(2) 0.0405(15) 0.0295(13) 0.0002(11) 0.0055(12) 0.0002(13)
C111 0.043(2) 0.061(2) 0.0382(16) 0.0099(14) -0.0066(14) 0.0154(15)
P4 0.0479(5) 0.0304(3) 0.0321(3) -0.0067(3) -0.0053(3) -0.0015(3)
F19 0.0988(18) 0.0465(11) 0.0659(13) -0.0127(9) -0.0395(12) 0.0199(11)
F20 0.0460(13) 0.0512(11) 0.0700(12) 0.0017(9) -0.0100(9) 0.0065(9)
F21 0.054(4) 0.055(3) 0.118(5) -0.013(3) -0.024(3) -0.014(2)
F22 0.142(9) 0.109(7) 0.030(2) -0.016(3) 0.021(4) 0.053(6)
F23 0.083(4) 0.094(5) 0.0347(19) -0.021(2) -0.0084(19) 0.033(3)
F24 0.060(3) 0.0364(19) 0.155(8) -0.001(3) -0.031(4) -0.0158(18)
F21A 0.042(5) 0.089(8) 0.095(9) 0.049(6) 0.036(5) 0.011(5)
F22A 0.144(14) 0.074(7) 0.098(11) -0.060(8) -0.052(9) 0.034(7)
F23A 0.249(19) 0.067(5) 0.063(7) -0.033(5) -0.071(10) 0.004(8)
F24A 0.109(8) 0.132(9) 0.094(7) 0.025(6) -0.003(6) -0.080(6)
P1 0.0213(4) 0.0220(3) 0.0229(3) -0.0061(2) -0.0034(2) -0.0011(2)
F1 0.0220(9) 0.0437(8) 0.0403(8) -0.0166(7) -0.0069(6) 0.0040(6)
F2 0.0204(10) 0.0611(10) 0.0443(9) -0.0219(8) -0.0051(7) 0.0056(7)
F3 0.0314(10) 0.0505(9) 0.0309(7) -0.0211(7) -0.0004(6) -0.0087(7)
F4 0.0506(11) 0.0293(8) 0.0339(8) 0.0024(6) -0.0012(7) -0.0012(7)
F5 0.0349(11) 0.0459(9) 0.0438(9) -0.0269(7) -0.0140(7) 0.0047(7)
F6 0.0505(12) 0.0359(9) 0.0498(10) 0.0101(7) -0.0102(8) -0.0163(8)
P2 0.0252(4) 0.0226(3) 0.0291(3) -0.0032(2) -0.0001(3) -0.0050(2)
F7 0.0426(11) 0.0262(7) 0.0496(9) -0.0094(6) 0.0048(7) -0.0021(6)
F8 0.0564(12) 0.0278(8) 0.0617(11) -0.0153(7) 0.0078(9) -0.0060(7)
F9 0.0630(13) 0.0413(9) 0.0321(8) -0.0016(7) 0.0093(8) -0.0151(8)
F10 0.0325(12) 0.0452(10) 0.0740(12) -0.0032(8) -0.0209(9) -0.0039(8)
F11 0.0597(13) 0.0448(9) 0.0357(8) -0.0077(7) 0.0119(8) -0.0230(8)
F12 0.0376(12) 0.0486(10) 0.0657(11) 0.0052(8) -0.0214(9) -0.0166(8)
P3 0.0413(5) 0.0245(3) 0.0270(3) -0.0085(2) -0.0035(3) 0.0000(3)
F13 0.0538(13) 0.0609(12) 0.0524(11) 0.0013(9) -0.0123(9) 0.0137(9)
F14 0.1113(19) 0.0600(12) 0.0443(10) -0.0081(9) -0.0219(11) 0.0441(12)
F15 0.0926(18) 0.0757(14) 0.0451(11) 0.0054(10) 0.0257(11) 0.0205(12)
F16 0.100(2) 0.0631(14) 0.158(3) -0.0617(16) -0.0331(19) -0.0143(13)
F17 0.0527(15) 0.0597(13) 0.170(3) -0.0679(15) -0.0420(15) 0.0129(10)
F18 0.0852(17) 0.0807(15) 0.0538(12) -0.0014(10) 0.0213(11) 0.0317(12)

loop_
_atom_site_label
_atom_site_type_symbol
_atom_site_thermal_displace_type
_atom_site_fract_x
_atom_site_fract_y
_atom_site_fract_z
_atom_site_occupancy
_atom_site_U_iso_or_equiv
_atom_site_calc_flag
_atom_site_refinement_flags
Rh1 Rh Uani 0.22579(1) 0.26618(1) 0.51829(1) 1.000 0.0178(1) . .
N1 N Uani 0.24570(15) 0.21160(11) 0.66283(9) 1.000 0.0239(6) . .
N2 N Uani 0.26006(15) 0.33164(11) 0.63837(9) 1.000 0.0242(6) . .
N3 N Uani 0.27035(17) 0.30989(12) 0.70504(9) 1.000 0.0306(7) . .
N4 N Uani 0.39361(15) 0.15328(11) 0.53040(10) 1.000 0.0244(6) . .
N5 N Uani 0.44198(15) 0.26243(11) 0.48187(10) 1.000 0.0255(7) . .
N6 N Uani 0.52265(16) 0.21486(12) 0.48445(12) 1.000 0.0339(8) . .
C1 C Uani 0.08804(18) 0.33075(13) 0.51367(12) 1.000 0.0253(8) . .
C2 C Uani 0.07312(17) 0.25663(13) 0.54738(11) 1.000 0.0240(7) . .
C3 C Uani 0.0397(2) 0.19397(14) 0.51899(12) 1.000 0.0290(8) . .
C4 C Uani 0.0888(2) 0.19024(15) 0.44990(13) 1.000 0.0308(9) . .
C5 C Uani 0.18992(19) 0.21553(14) 0.43733(11) 1.000 0.0262(8) . .
C6 C Uani 0.21825(19) 0.28921(14) 0.41123(11) 1.000 0.0263(8) . .
C7 C Uani 0.1546(2) 0.35912(15) 0.39319(12) 1.000 0.0334(9) . .
C8 C Uani 0.0669(2) 0.36191(14) 0.44339(13) 1.000 0.0329(9) . .
C9 C Uani 0.24459(17) 0.27318(12) 0.61104(11) 1.000 0.0204(7) . .
C10 C Uani 0.2611(2) 0.23643(14) 0.71762(12) 1.000 0.0301(8) . .
C11 C Uani 0.36238(18) 0.22672(12) 0.50892(11) 1.000 0.0213(7) . .
C12 C Uani 0.48887(19) 0.14896(15) 0.51416(13) 1.000 0.0321(9) . .
C13 C Uani 0.22675(19) 0.13204(13) 0.66162(12) 1.000 0.0274(8) . .
C14 C Uani 0.3119(2) 0.08440(13) 0.63926(12) 1.000 0.0299(8) . .
C15 C Uani 0.33439(19) 0.08890(13) 0.56551(12) 1.000 0.0274(8) . .
C16 C Uani 0.2610(2) 0.41353(13) 0.60713(12) 1.000 0.0299(8) . .
C17 C Uani 0.1686(2) 0.45382(15) 0.62717(14) 1.000 0.0384(9) . .
C18 C Uani 0.3451(2) 0.45005(17) 0.62488(16) 1.000 0.0477(10) . .
C19 C Uani 0.4513(2) 0.34493(14) 0.45496(12) 1.000 0.0293(8) . .
C20 C Uani 0.4872(3) 0.3612(2) 0.38228(14) 1.000 0.0515(11) . .
C21 C Uani 0.5149(2) 0.37669(16) 0.49473(15) 1.000 0.0407(10) . .
Rh2 Rh Uani 0.31716(1) 0.18513(1) 0.08780(1) 1.000 0.0204(1) . .
N11 N Uani 0.24324(16) 0.34239(11) 0.09735(10) 1.000 0.0286(7) . .
N12 N Uani 0.20943(16) 0.32299(11) 0.00669(10) 1.000 0.0311(7) . .
N13 N Uani 0.1732(2) 0.39601(13) 0.00934(13) 1.000 0.0459(9) . .
N14 N Uani 0.18093(16) 0.17213(11) 0.21416(10) 1.000 0.0283(7) . .
N15 N Uani 0.12702(16) 0.11533(11) 0.14895(10) 1.000 0.0286(7) . .
N16 N Uani 0.06080(17) 0.10569(12) 0.20426(11) 1.000 0.0370(7) . .
C31 C Uani 0.4254(2) 0.19556(16) 0.00182(13) 1.000 0.0389(9) . .
C32 C Uani 0.4558(2) 0.23189(17) 0.04617(16) 1.000 0.0430(10) . .
C33 C Uani 0.5258(2) 0.1994(2) 0.09399(19) 1.000 0.0574(12) . .
C34 C Uani 0.5114(2) 0.1164(2) 0.12825(16) 1.000 0.0510(11) . .
C35 C Uani 0.4087(2) 0.09534(15) 0.14205(13) 1.000 0.0338(9) . .
C36 C Uani 0.3634(2) 0.06500(14) 0.10087(13) 1.000 0.0324(9) . .
C37 C Uani 0.4044(3) 0.05125(17) 0.03533(15) 1.000 0.0487(10) . .
C38 C Uani 0.4612(2) 0.11703(18) -0.00802(14) 1.000 0.0464(10) . .
C39 C Uani 0.25293(17) 0.28869(13) 0.05943(11) 1.000 0.0234(7) . .
C40 C Uani 0.1955(2) 0.40494(15) 0.06516(15) 1.000 0.0431(10) . .
C41 C Uani 0.20122(18) 0.15555(12) 0.15337(11) 1.000 0.0234(7) . .
C42 C Uani 0.0968(2) 0.14103(14) 0.24233(13) 1.000 0.0358(9) . .
C43 C Uani 0.2883(2) 0.33726(14) 0.15764(13) 1.000 0.0313(8) . .
C44 C Uani 0.2311(2) 0.30146(14) 0.22218(13) 1.000 0.0337(9) . .
C45 C Uani 0.2403(2) 0.21489(15) 0.24479(12) 1.000 0.0353(9) . .
C46 C Uani 0.2068(2) 0.29488(15) -0.05409(12) 1.000 0.0339(9) . .
C47 C Uani 0.2736(2) 0.34102(18) -0.10913(14) 1.000 0.0465(10) . .
C48 C Uani 0.1077(2) 0.29814(17) -0.07291(15) 1.000 0.0443(10) . .
C49 C Uani 0.1092(2) 0.08407(14) 0.09264(13) 1.000 0.0318(8) . .
C50 C Uani 0.1040(2) -0.00272(16) 0.11217(16) 1.000 0.0449(10) . .
C51 C Uani 0.0193(2) 0.12133(19) 0.06618(17) 1.000 0.0500(11) . .
Rh3 Rh Uani 0.30345(1) 0.78768(1) 0.29849(1) 1.000 0.0180(1) . .
N21 N Uani 0.13509(15) 0.89696(10) 0.30894(9) 1.000 0.0212(6) . .
N22 N Uani 0.09078(15) 0.80636(11) 0.27136(9) 1.000 0.0229(6) . .
N23 N Uani 0.01083(15) 0.85365(12) 0.27720(10) 1.000 0.0280(7) . .
N24 N Uani 0.25523(14) 0.79657(10) 0.44366(9) 1.000 0.0210(6) . .
N25 N Uani 0.24105(15) 0.68381(10) 0.43186(9) 1.000 0.0233(6) . .
N26 N Uani 0.21995(16) 0.67974(11) 0.49860(9) 1.000 0.0287(6) . .
C61 C Uani 0.3477(2) 0.78539(16) 0.19400(11) 1.000 0.0322(8) . .
C62 C Uani 0.35197(19) 0.85931(14) 0.20151(11) 1.000 0.0292(8) . .
C63 C Uani 0.4391(2) 0.89796(15) 0.20891(13) 1.000 0.0357(9) . .
C64 C Uani 0.5057(2) 0.84782(15) 0.25359(13) 1.000 0.0347(9) . .
C65 C Uani 0.45442(18) 0.79246(14) 0.31072(11) 1.000 0.0267(8) . .
C66 C Uani 0.43676(19) 0.71898(14) 0.30938(13) 1.000 0.0310(8) . .
C67 C Uani 0.4604(2) 0.68199(16) 0.25163(15) 1.000 0.0410(10) . .
C68 C Uani 0.4338(2) 0.73113(17) 0.18699(14) 1.000 0.0413(10) . .
C69 C Uani 0.16786(18) 0.83097(12) 0.28998(10) 1.000 0.0209(7) . .
C70 C Uani 0.04145(19) 0.90794(13) 0.30026(11) 1.000 0.0263(8) . .
C71 C Uani 0.26349(17) 0.75383(12) 0.39669(11) 1.000 0.0200(7) . .
C72 C Uani 0.22979(18) 0.74982(13) 0.50330(11) 1.000 0.0261(8) . .
C73 C Uani 0.19133(18) 0.94973(12) 0.33167(11) 1.000 0.0228(7) . .
C74 C Uani 0.19372(18) 0.93323(12) 0.40625(11) 1.000 0.0227(7) . .
C75 C Uani 0.27334(18) 0.87876(12) 0.43323(11) 1.000 0.0236(7) . .
C76 C Uani 0.08526(19) 0.74271(13) 0.23807(12) 1.000 0.0267(8) . .
C77 C Uani 0.0807(2) 0.77536(16) 0.16486(13) 1.000 0.0387(10) . .
C78 C Uani 0.0006(2) 0.69477(16) 0.26943(16) 1.000 0.0419(10) . .
C79 C Uani 0.22996(19) 0.61564(13) 0.40546(11) 1.000 0.0257(7) . .
C80 C Uani 0.3037(2) 0.55301(14) 0.42781(15) 1.000 0.0379(9) . .
C81 C Uani 0.1302(2) 0.58761(16) 0.42554(15) 1.000 0.0401(10) . .
Rh4 Rh Uani 0.79757(1) 0.34738(1) 0.19174(1) 1.000 0.0187(1) . .
N31 N Uani 0.61610(15) 0.26935(11) 0.24964(9) 1.000 0.0239(7) . .
N32 N Uani 0.57995(14) 0.37619(11) 0.18968(9) 1.000 0.0226(6) . .
N33 N Uani 0.49451(15) 0.34190(12) 0.21366(11) 1.000 0.0300(7) . .
N34 N Uani 0.79140(15) 0.19692(11) 0.14632(9) 1.000 0.0234(6) . .
N35 N Uani 0.78853(15) 0.29047(11) 0.06525(9) 1.000 0.0249(6) . .
N36 N Uani 0.78334(16) 0.22647(12) 0.03938(10) 1.000 0.0304(7) . .
C91 C Uani 0.80478(19) 0.44980(13) 0.23362(11) 1.000 0.0243(8) . .
C92 C Uani 0.79774(18) 0.38582(13) 0.28425(11) 1.000 0.0236(7) . .
C93 C Uani 0.87887(19) 0.34327(14) 0.31846(11) 1.000 0.0279(8) . .
C94 C Uani 0.96916(19) 0.33495(14) 0.27161(12) 1.000 0.0291(8) . .
C95 C Uani 0.94923(18) 0.32445(14) 0.20469(12) 1.000 0.0265(8) . .
C96 C Uani 0.94203(18) 0.38243(14) 0.14955(12) 1.000 0.0273(8) . .
C97 C Uani 0.9457(2) 0.46719(14) 0.14559(12) 1.000 0.0320(8) . .
C98 C Uani 0.89528(19) 0.49205(13) 0.20675(12) 1.000 0.0289(8) . .
C99 C Uani 0.65558(17) 0.33368(12) 0.21073(10) 1.000 0.0204(7) . .
C100 C Uani 0.52049(19) 0.27698(14) 0.24963(13) 1.000 0.0302(9) . .
C101 C Uani 0.79402(17) 0.27475(12) 0.13004(11) 1.000 0.0208(7) . .
C102 C Uani 0.78493(19) 0.17099(14) 0.09063(12) 1.000 0.0280(8) . .
C103 C Uani 0.66733(19) 0.20440(13) 0.28942(11) 1.000 0.0259(8) . .
C104 C Uani 0.70064(19) 0.13937(13) 0.25514(12) 1.000 0.0267(8) . .
C105 C Uani 0.79544(19) 0.14771(13) 0.21257(12) 1.000 0.0289(8) . .
C106 C Uani 0.57832(19) 0.45588(13) 0.15179(12) 1.000 0.0271(8) . .
C107 C Uani 0.5416(2) 0.50865(15) 0.19756(15) 1.000 0.0389(10) . .
C108 C Uani 0.5185(2) 0.46485(17) 0.09494(14) 1.000 0.0433(10) . .
C109 C Uani 0.7852(2) 0.36624(14) 0.02019(12) 1.000 0.0324(8) . .
C110 C Uani 0.8774(2) 0.37729(16) -0.02554(13) 1.000 0.0405(9) . .
C111 C Uani 0.6995(2) 0.37279(19) -0.01709(15) 1.000 0.0512(11) . .
P4 P Uani 0.22574(6) 0.06780(4) 0.88224(3) 1.000 0.0367(2) . .
F19 F Uani 0.29403(18) 0.00134(11) 0.91684(10) 1.000 0.0687(8) . .
F20 F Uani 0.15816(14) 0.13432(11) 0.84633(10) 1.000 0.0582(7) . .
F21 F Uani 0.3049(6) 0.1325(3) 0.8730(4) 0.612(14) 0.075(2) . .
F22 F Uani 0.1904(9) 0.0857(6) 0.9485(4) 0.612(14) 0.099(4) . .
F23 F Uani 0.2724(4) 0.0574(4) 0.80959(19) 0.612(14) 0.071(2) . .
F24 F Uani 0.1530(4) 0.0080(2) 0.8833(5) 0.612(14) 0.085(3) . .
F21A F Uani 0.3115(6) 0.1053(8) 0.8479(6) 0.388(14) 0.091(4) . .
F22A F Uani 0.2256(14) 0.1102(9) 0.9404(8) 0.388(14) 0.097(6) . .
F23A F Uani 0.2156(13) 0.0198(5) 0.8309(5) 0.388(14) 0.119(7) . .
F24A F Uani 0.1307(8) 0.0258(8) 0.9263(6) 0.388(14) 0.117(5) . .
P1 P Uani 0.88431(5) 0.07117(3) 0.39429(3) 1.000 0.0218(2) . .
F1 F Uani 0.99476(11) 0.04825(9) 0.38574(7) 1.000 0.0341(5) . .
F2 F Uani 0.77388(11) 0.09519(10) 0.40143(8) 1.000 0.0405(6) . .
F3 F Uani 0.89999(11) 0.11421(9) 0.45064(7) 1.000 0.0356(5) . .
F4 F Uani 0.90446(12) 0.14927(8) 0.34039(7) 1.000 0.0397(5) . .
F5 F Uani 0.86839(12) 0.02973(9) 0.33632(8) 1.000 0.0383(6) . .
F6 F Uani 0.86451(13) -0.00591(9) 0.44731(8) 1.000 0.0475(6) . .
P2 P Uani 0.43019(5) 0.06760(3) 0.36145(3) 1.000 0.0261(2) . .
F7 F Uani 0.40796(12) 0.15263(8) 0.37275(8) 1.000 0.0401(5) . .
F8 F Uani 0.45319(13) -0.01703(9) 0.34945(9) 1.000 0.0488(6) . .
F9 F Uani 0.38372(13) 0.03240(9) 0.43400(8) 1.000 0.0472(6) . .
F10 F Uani 0.53057(13) 0.06759(10) 0.38714(10) 1.000 0.0507(7) . .
F11 F Uani 0.47666(13) 0.10317(9) 0.28805(8) 1.000 0.0475(6) . .
F12 F Uani 0.33091(13) 0.06794(10) 0.33403(9) 1.000 0.0515(6) . .
P3 P Uani 0.21451(5) 0.53172(4) 0.22485(3) 1.000 0.0306(2) . .
F13 F Uani 0.27532(14) 0.46669(11) 0.26794(9) 1.000 0.0580(7) . .
F14 F Uani 0.15276(18) 0.59481(12) 0.18117(9) 1.000 0.0733(8) . .
F15 F Uani 0.29213(18) 0.52864(13) 0.16480(10) 1.000 0.0779(8) . .
F16 F Uani 0.2670(2) 0.59542(14) 0.24541(16) 1.000 0.0990(13) . .
F17 F Uani 0.15962(16) 0.46655(12) 0.20641(15) 1.000 0.0855(12) . .
F18 F Uani 0.13758(17) 0.53267(13) 0.28583(10) 1.000 0.0793(9) . .
H1 H Uiso 0.11310 0.36450 0.53580 1.000 0.0300 calc R
H2 H Uiso 0.08480 0.24380 0.59220 1.000 0.0290 calc R
H3 H Uiso -0.02950 0.20150 0.51670 1.000 0.0350 calc R
H4 H Uiso 0.05050 0.14420 0.54940 1.000 0.0350 calc R
H5 H Uiso 0.08800 0.13700 0.44420 1.000 0.0370 calc R
H6 H Uiso 0.05180 0.22290 0.41650 1.000 0.0370 calc R
H7 H Uiso 0.23810 0.17740 0.44840 1.000 0.0310 calc R
H8 H Uiso 0.28460 0.29660 0.40390 1.000 0.0320 calc R
H9 H Uiso 0.13350 0.36050 0.34970 1.000 0.0400 calc R
H10 H Uiso 0.19150 0.40530 0.38910 1.000 0.0400 calc R
H11 H Uiso 0.04270 0.41560 0.43880 1.000 0.0400 calc R
H12 H Uiso 0.01660 0.33180 0.43360 1.000 0.0400 calc R
H13 H Uiso 0.26460 0.20380 0.75980 1.000 0.0360 calc R
H14 H Uiso 0.52640 0.10300 0.52350 1.000 0.0390 calc R
H15 H Uiso 0.17730 0.13310 0.63210 1.000 0.0330 calc R
H16 H Uiso 0.20060 0.10590 0.70640 1.000 0.0330 calc R
H17 H Uiso 0.36850 0.10000 0.65540 1.000 0.0360 calc R
H18 H Uiso 0.30170 0.03020 0.66120 1.000 0.0360 calc R
H19 H Uiso 0.36730 0.04050 0.55890 1.000 0.0330 calc R
H20 H Uiso 0.27410 0.09340 0.54570 1.000 0.0330 calc R
H21 H Uiso 0.26790 0.41890 0.55830 1.000 0.0360 calc R
H22 H Uiso 0.11550 0.43000 0.61470 1.000 0.0580 calc R
H23 H Uiso 0.16970 0.50800 0.60480 1.000 0.0580 calc R
H24 H Uiso 0.16100 0.44950 0.67490 1.000 0.0580 calc R
H25 H Uiso 0.40390 0.42310 0.61180 1.000 0.0710 calc R
H26 H Uiso 0.33870 0.44670 0.67250 1.000 0.0710 calc R
H27 H Uiso 0.34700 0.50390 0.60170 1.000 0.0710 calc R
H28 H Uiso 0.38710 0.37030 0.46000 1.000 0.0350 calc R
H29 H Uiso 0.44340 0.34100 0.35830 1.000 0.0770 calc R
H30 H Uiso 0.55010 0.33660 0.37610 1.000 0.0770 calc R
H31 H Uiso 0.49140 0.41660 0.36550 1.000 0.0770 calc R
H32 H Uiso 0.57980 0.35640 0.48710 1.000 0.0610 calc R
H33 H Uiso 0.49200 0.36160 0.54160 1.000 0.0610 calc R
H34 H Uiso 0.51390 0.43260 0.48110 1.000 0.0610 calc R
H35 H Uiso 0.37850 0.22140 -0.02460 1.000 0.0470 calc R
H36 H Uiso 0.43030 0.28200 0.04660 1.000 0.0520 calc R
H37 H Uiso 0.52170 0.23050 0.12780 1.000 0.0690 calc R
H38 H Uiso 0.59050 0.20400 0.07020 1.000 0.0690 calc R
H39 H Uiso 0.54570 0.08330 0.10040 1.000 0.0610 calc R
H40 H Uiso 0.53960 0.10590 0.17040 1.000 0.0610 calc R
H41 H Uiso 0.37390 0.10370 0.18160 1.000 0.0410 calc R
H42 H Uiso 0.29960 0.05130 0.11520 1.000 0.0390 calc R
H43 H Uiso 0.35220 0.04130 0.01160 1.000 0.0580 calc R
H44 H Uiso 0.44620 0.00460 0.04230 1.000 0.0580 calc R
H45 H Uiso 0.52810 0.10940 0.00130 1.000 0.0560 calc R
H46 H Uiso 0.45960 0.11540 -0.05470 1.000 0.0560 calc R
H47 H Uiso 0.18020 0.44990 0.08170 1.000 0.0510 calc R
H48 H Uiso 0.06800 0.14490 0.28490 1.000 0.0430 calc R
H49 H Uiso 0.30400 0.38960 0.15980 1.000 0.0380 calc R
H50 H Uiso 0.34880 0.30730 0.15390 1.000 0.0380 calc R
H51 H Uiso 0.16340 0.31570 0.21810 1.000 0.0400 calc R
H52 H Uiso 0.25000 0.32460 0.25710 1.000 0.0400 calc R
H53 H Uiso 0.30740 0.19860 0.23530 1.000 0.0420 calc R
H54 H Uiso 0.22380 0.20110 0.29310 1.000 0.0420 calc R
H55 H Uiso 0.23040 0.24030 -0.04590 1.000 0.0410 calc R
H56 H Uiso 0.33750 0.33740 -0.09550 1.000 0.0700 calc R
H57 H Uiso 0.25120 0.39470 -0.11840 1.000 0.0700 calc R
H58 H Uiso 0.27490 0.32070 -0.14890 1.000 0.0700 calc R
H59 H Uiso 0.06640 0.26860 -0.03630 1.000 0.0660 calc R
H60 H Uiso 0.10800 0.27650 -0.11190 1.000 0.0660 calc R
H61 H Uiso 0.08400 0.35150 -0.08280 1.000 0.0660 calc R
H62 H Uiso 0.16310 0.09720 0.05730 1.000 0.0380 calc R
H63 H Uiso 0.16230 -0.02460 0.13050 1.000 0.0680 calc R
H64 H Uiso 0.09680 -0.02270 0.07330 1.000 0.0680 calc R
H65 H Uiso 0.04940 -0.01670 0.14530 1.000 0.0680 calc R
H66 H Uiso 0.02300 0.17710 0.05780 1.000 0.0750 calc R
H67 H Uiso -0.03530 0.10490 0.09860 1.000 0.0750 calc R
H68 H Uiso 0.01190 0.10610 0.02510 1.000 0.0750 calc R
H69 H Uiso 0.28700 0.76670 0.19310 1.000 0.0390 calc R
H70 H Uiso 0.29410 0.88870 0.20200 1.000 0.0350 calc R
H71 H Uiso 0.41960 0.94390 0.22670 1.000 0.0430 calc R
H72 H Uiso 0.47420 0.91540 0.16480 1.000 0.0430 calc R
H73 H Uiso 0.54950 0.81840 0.22720 1.000 0.0420 calc R
H74 H Uiso 0.54420 0.88110 0.27110 1.000 0.0420 calc R
H75 H Uiso 0.43340 0.81000 0.34980 1.000 0.0320 calc R
H76 H Uiso 0.40670 0.68840 0.34860 1.000 0.0370 calc R
H77 H Uiso 0.42710 0.63320 0.26070 1.000 0.0490 calc R
H78 H Uiso 0.52930 0.66960 0.24690 1.000 0.0490 calc R
H79 H Uiso 0.42060 0.69710 0.15820 1.000 0.0500 calc R
H80 H Uiso 0.48880 0.76180 0.16490 1.000 0.0500 calc R
H81 H Uiso 0.00320 0.95020 0.30990 1.000 0.0320 calc R
H82 H Uiso 0.22030 0.76650 0.54360 1.000 0.0310 calc R
H83 H Uiso 0.16530 1.00250 0.31710 1.000 0.0270 calc R
H84 H Uiso 0.25710 0.94760 0.31020 1.000 0.0270 calc R
H85 H Uiso 0.19890 0.98240 0.41930 1.000 0.0270 calc R
H86 H Uiso 0.13250 0.91160 0.42770 1.000 0.0270 calc R
H87 H Uiso 0.33170 0.88990 0.40240 1.000 0.0280 calc R
H88 H Uiso 0.28540 0.88960 0.47570 1.000 0.0280 calc R
H89 H Uiso 0.14420 0.70960 0.24350 1.000 0.0320 calc R
H90 H Uiso 0.13490 0.80790 0.14710 1.000 0.0580 calc R
H91 H Uiso 0.02170 0.80590 0.15860 1.000 0.0580 calc R
H92 H Uiso 0.08270 0.73330 0.14180 1.000 0.0580 calc R
H93 H Uiso 0.00470 0.67710 0.31680 1.000 0.0630 calc R
H94 H Uiso 0.00040 0.65050 0.24930 1.000 0.0630 calc R
H95 H Uiso -0.05790 0.72580 0.26240 1.000 0.0630 calc R
H96 H Uiso 0.23980 0.63090 0.35630 1.000 0.0310 calc R
H97 H Uiso 0.36730 0.57270 0.41340 1.000 0.0570 calc R
H98 H Uiso 0.29610 0.50920 0.40840 1.000 0.0570 calc R
H99 H Uiso 0.29510 0.53690 0.47590 1.000 0.0570 calc R
H100 H Uiso 0.08460 0.62980 0.41240 1.000 0.0600 calc R
H101 H Uiso 0.12060 0.56880 0.47340 1.000 0.0600 calc R
H102 H Uiso 0.12090 0.54600 0.40380 1.000 0.0600 calc R
H103 H Uiso 0.74880 0.46890 0.21410 1.000 0.0290 calc R
H104 H Uiso 0.73620 0.36680 0.29900 1.000 0.0280 calc R
H105 H Uiso 0.85830 0.29160 0.34190 1.000 0.0330 calc R
H106 H Uiso 0.89420 0.37050 0.35180 1.000 0.0330 calc R
H107 H Uiso 1.00690 0.38110 0.26530 1.000 0.0350 calc R
H108 H Uiso 1.00790 0.29040 0.29240 1.000 0.0350 calc R
H109 H Uiso 0.94100 0.27370 0.20040 1.000 0.0320 calc R
H110 H Uiso 0.93390 0.36740 0.11000 1.000 0.0330 calc R
H111 H Uiso 0.91610 0.49530 0.10640 1.000 0.0380 calc R
H112 H Uiso 1.01280 0.48150 0.13970 1.000 0.0380 calc R
H113 H Uiso 0.93870 0.48270 0.24140 1.000 0.0350 calc R
H114 H Uiso 0.88000 0.54770 0.19540 1.000 0.0350 calc R
H115 H Uiso 0.47770 0.23920 0.27320 1.000 0.0360 calc R
H116 H Uiso 0.78200 0.11850 0.08970 1.000 0.0340 calc R
H117 H Uiso 0.62530 0.18330 0.32990 1.000 0.0310 calc R
H118 H Uiso 0.72330 0.22420 0.30310 1.000 0.0310 calc R
H119 H Uiso 0.70400 0.09160 0.28930 1.000 0.0320 calc R
H120 H Uiso 0.65170 0.13310 0.22720 1.000 0.0320 calc R
H121 H Uiso 0.84060 0.16910 0.23550 1.000 0.0350 calc R
H122 H Uiso 0.82050 0.09630 0.20790 1.000 0.0350 calc R
H123 H Uiso 0.64470 0.46960 0.13320 1.000 0.0320 calc R
H124 H Uiso 0.58110 0.50130 0.23380 1.000 0.0580 calc R
H125 H Uiso 0.47600 0.49670 0.21540 1.000 0.0580 calc R
H126 H Uiso 0.54400 0.56190 0.17300 1.000 0.0580 calc R
H127 H Uiso 0.54060 0.42720 0.06850 1.000 0.0650 calc R
H128 H Uiso 0.52460 0.51660 0.06740 1.000 0.0650 calc R
H129 H Uiso 0.45200 0.45650 0.11240 1.000 0.0650 calc R
H130 H Uiso 0.77870 0.40640 0.04690 1.000 0.0390 calc R
H131 H Uiso 0.93010 0.37790 0.00030 1.000 0.0610 calc R
H132 H Uiso 0.87340 0.42590 -0.05770 1.000 0.0610 calc R
H133 H Uiso 0.88800 0.33520 -0.04860 1.000 0.0610 calc R
H134 H Uiso 0.64340 0.35690 0.01390 1.000 0.0770 calc R
H135 H Uiso 0.70970 0.33980 -0.04890 1.000 0.0770 calc R
H136 H Uiso 0.69000 0.42600 -0.04050 1.000 0.0770 calc R

loop_
_atom_type_symbol
_atom_type_description
_atom_type_scat_dispersion_real
_atom_type_scat_dispersion_imag
_atom_type_scat_source
Rh Rh -1.1178 0.9187 'International Tables Vol C Tables 4.2.6.8 and 6.1.1.4'
P P 0.1023 0.0942 'International Tables Vol C Tables 4.2.6.8 and 6.1.1.4'
N N 0.0061 0.0033 'International Tables Vol C Tables 4.2.6.8 and 6.1.1.4'
F F 0.0171 0.0103 'International Tables Vol C Tables 4.2.6.8 and 6.1.1.4'
H H 0.0000 0.0000 'International Tables Vol C Tables 4.2.6.8 and 6.1.1.4'
C C 0.0033 0.0016 'International Tables Vol C Tables 4.2.6.8 and 6.1.1.4'

loop_
_geom_angle_atom_site_label_1
_geom_angle_atom_site_label_2
_geom_angle_atom_site_label_3
_geom_angle
_geom_angle_publ_flag
C1 Rh1 C2 36.38(9) yes
C1 Rh1 C5 87.91(9) yes
C1 Rh1 C6 80.59(9) yes
C1 Rh1 C9 96.80(9) yes
C1 Rh1 C11 168.02(9) yes
C2 Rh1 C5 81.59(9) yes
C2 Rh1 C6 96.30(9) yes
C2 Rh1 C9 89.88(9) yes
C2 Rh1 C11 155.34(9) yes
C5 Rh1 C6 36.28(9) yes
C5 Rh1 C9 158.64(9) yes
C5 Rh1 C11 92.36(9) yes
C6 Rh1 C9 165.09(9) yes
C6 Rh1 C11 92.56(9) yes
C9 Rh1 C11 87.28(9) yes
C39 Rh2 C41 87.88(9) yes
C31 Rh2 C32 36.35(11) yes
C31 Rh2 C35 88.38(10) yes
C31 Rh2 C36 81.58(10) yes
C31 Rh2 C39 96.51(10) yes
C31 Rh2 C41 163.59(10) yes
C32 Rh2 C35 80.99(11) yes
C32 Rh2 C36 96.14(11) yes
C32 Rh2 C39 90.84(11) yes
C32 Rh2 C41 159.83(11) yes
C35 Rh2 C36 36.09(10) yes
C35 Rh2 C39 158.94(10) yes
C35 Rh2 C41 93.17(10) yes
C36 Rh2 C39 164.94(10) yes
C36 Rh2 C41 90.07(10) yes
C69 Rh3 C71 87.11(9) yes
C61 Rh3 C62 36.29(10) yes
C61 Rh3 C65 87.85(9) yes
C61 Rh3 C66 80.55(10) yes
C61 Rh3 C69 98.82(9) yes
C61 Rh3 C71 162.00(10) yes
C62 Rh3 C65 80.92(9) yes
C62 Rh3 C66 95.53(10) yes
C62 Rh3 C69 90.38(9) yes
C62 Rh3 C71 161.48(9) yes
C65 Rh3 C66 36.07(10) yes
C65 Rh3 C69 155.21(9) yes
C65 Rh3 C71 93.84(9) yes
C66 Rh3 C69 168.60(9) yes
C66 Rh3 C71 90.30(10) yes
C96 Rh4 C101 92.44(9) yes
C99 Rh4 C101 85.23(9) yes
C91 Rh4 C92 36.32(8) yes
C91 Rh4 C95 87.50(10) yes
C91 Rh4 C96 80.62(9) yes
C91 Rh4 C99 98.14(9) yes
C91 Rh4 C101 164.55(9) yes
C92 Rh4 C95 81.51(9) yes
C92 Rh4 C96 96.68(9) yes
C92 Rh4 C99 90.18(9) yes
C92 Rh4 C101 159.13(9) yes
C95 Rh4 C96 36.45(9) yes
C95 Rh4 C99 157.52(9) yes
C95 Rh4 C101 95.12(9) yes
C96 Rh4 C99 165.96(9) yes
F21 P4 F22 88.3(5) yes
F20 P4 F24A 89.2(5) yes
F19 P4 F21 92.8(3) yes
F19 P4 F22 90.1(4) yes
F19 P4 F23 91.0(2) yes
F19 P4 F24 89.2(3) yes
F19 P4 F21A 86.7(5) yes
F19 P4 F22A 90.8(7) yes
F19 P4 F23A 88.4(5) yes
F19 P4 F24A 91.5(5) yes
F20 P4 F21 87.0(3) yes
F20 P4 F22 90.9(4) yes
F20 P4 F23 88.0(2) yes
F20 P4 F24 90.8(3) yes
F20 P4 F21A 92.7(5) yes
F20 P4 F22A 90.0(7) yes
F20 P4 F23A 90.9(5) yes
F21A P4 F22A 91.7(9) yes
F21A P4 F23A 95.7(8) yes
F21 P4 F23 84.7(4) yes
F21 P4 F24 174.2(5) yes
F22 P4 F23 172.9(5) yes
F22 P4 F24 97.2(6) yes
F23 P4 F24 89.8(4) yes
F22A P4 F23A 172.5(8) yes
F22A P4 F24A 84.7(8) yes
F21A P4 F24A 175.9(7) yes
F19 P4 F20 179.01(12) yes
F23A P4 F24A 87.9(7) yes
F1 P1 F4 89.33(9) yes
F1 P1 F2 178.87(9) yes
F1 P1 F5 89.70(9) yes
F3 P1 F4 89.35(8) yes
F3 P1 F5 178.65(9) yes
F1 P1 F3 90.59(9) yes
F2 P1 F3 89.86(9) yes
F2 P1 F4 89.64(9) yes
F2 P1 F5 89.83(9) yes
F2 P1 F6 90.41(10) yes
F4 P1 F5 89.33(8) yes
F4 P1 F6 179.89(10) yes
F3 P1 F6 90.76(9) yes
F5 P1 F6 90.56(9) yes
F1 P1 F6 90.62(9) yes
F7 P2 F12 90.65(10) yes
F7 P2 F11 89.17(9) yes
F7 P2 F8 179.37(10) yes
F7 P2 F9 90.82(9) yes
F9 P2 F11 179.74(11) yes
F9 P2 F12 90.53(10) yes
F7 P2 F10 89.65(10) yes
F8 P2 F10 90.19(10) yes
F8 P2 F11 90.22(9) yes
F8 P2 F12 89.50(10) yes
F9 P2 F10 90.76(10) yes
F10 P2 F12 178.66(11) yes
F11 P2 F12 89.20(10) yes
F10 P2 F11 89.50(10) yes
F8 P2 F9 89.79(9) yes
F13 P3 F17 88.41(12) yes
F13 P3 F14 178.47(12) yes
F13 P3 F15 87.60(11) yes
F13 P3 F18 91.07(11) yes
F15 P3 F17 89.67(14) yes
F15 P3 F18 178.55(13) yes
F13 P3 F16 91.01(13) yes
F14 P3 F16 90.52(14) yes
F14 P3 F17 90.08(13) yes
F14 P3 F18 89.16(12) yes
F15 P3 F16 92.09(15) yes
F16 P3 F18 88.50(15) yes
F17 P3 F18 89.72(14) yes
F16 P3 F17 178.12(16) yes
F14 P3 F15 92.17(12) yes
C9 N1 C10 108.8(2) yes
C10 N1 C13 125.1(2) yes
C9 N1 C13 126.05(19) yes
N3 N2 C9 113.86(19) yes
N3 N2 C16 118.31(19) yes
C9 N2 C16 127.71(19) yes
N2 N3 C10 102.90(19) yes
C11 N4 C15 126.0(2) yes
C12 N4 C15 125.5(2) yes
C11 N4 C12 108.5(2) yes
C11 N5 C19 126.7(2) yes
N6 N5 C11 113.9(2) yes
N6 N5 C19 119.3(2) yes
N5 N6 C12 102.3(2) yes
C39 N11 C40 108.3(2) yes
C40 N11 C43 125.8(2) yes
C39 N11 C43 125.4(2) yes
C39 N12 C46 127.0(2) yes
N13 N12 C46 119.2(2) yes
N13 N12 C39 113.5(2) yes
N12 N13 C40 103.0(2) yes
C42 N14 C45 125.4(2) yes
C41 N14 C42 108.6(2) yes
C41 N14 C45 126.0(2) yes
C41 N15 C49 127.1(2) yes
N16 N15 C49 119.3(2) yes
N16 N15 C41 113.6(2) yes
N15 N16 C42 103.1(2) yes
C69 N21 C70 108.5(2) yes
C69 N21 C73 126.4(2) yes
C70 N21 C73 125.03(19) yes
N23 N22 C76 117.9(2) yes
C69 N22 C76 127.7(2) yes
N23 N22 C69 113.84(19) yes
N22 N23 C70 102.9(2) yes
C71 N24 C75 126.77(18) yes
C71 N24 C72 108.40(19) yes
C72 N24 C75 124.80(19) yes
N26 N25 C79 119.24(18) yes
C71 N25 C79 126.45(19) yes
N26 N25 C71 114.11(18) yes
N25 N26 C72 102.62(18) yes
C100 N31 C103 125.2(2) yes
C99 N31 C103 126.2(2) yes
C99 N31 C100 108.5(2) yes
N33 N32 C99 113.72(19) yes
N33 N32 C106 118.5(2) yes
C99 N32 C106 127.4(2) yes
N32 N33 C100 102.8(2) yes
C101 N34 C102 108.62(19) yes
C102 N34 C105 124.9(2) yes
C101 N34 C105 126.51(19) yes
C101 N35 C109 127.9(2) yes
N36 N35 C109 118.01(18) yes
N36 N35 C101 114.12(19) yes
N35 N36 C102 102.74(19) yes
Rh1 C1 C2 70.80(14) yes
Rh1 C1 C8 111.94(17) yes
C2 C1 C8 124.0(2) no
Rh1 C2 C1 72.83(15) yes
C1 C2 C3 125.4(2) no
Rh1 C2 C3 107.81(16) yes
C2 C3 C4 114.5(2) no
C3 C4 C5 114.0(2) no
C4 C5 C6 125.6(2) no
Rh1 C5 C6 71.26(14) yes
Rh1 C5 C4 110.91(16) yes
Rh1 C6 C7 107.94(16) yes
C5 C6 C7 126.5(2) no
Rh1 C6 C5 72.47(13) yes
C6 C7 C8 113.6(2) no
C1 C8 C7 112.5(2) no
Rh1 C9 N1 124.00(16) yes
Rh1 C9 N2 133.29(17) yes
N1 C9 N2 102.70(19) yes
N1 C10 N3 111.8(2) yes
Rh1 C11 N4 125.80(18) yes
Rh1 C11 N5 131.21(17) yes
N4 C11 N5 103.0(2) yes
N4 C12 N6 112.2(2) yes
N1 C13 C14 115.8(2) yes
C13 C14 C15 117.4(2) no
N4 C15 C14 114.3(2) yes
N2 C16 C18 110.3(2) yes
C17 C16 C18 110.7(2) no
N2 C16 C17 110.7(2) yes
N5 C19 C20 111.3(2) yes
N5 C19 C21 109.3(2) yes
C20 C19 C21 112.1(3) no
C2 C1 H1 118.00 no
C8 C1 H1 118.00 no
Rh1 C1 H1 87.00 no
C1 C2 H2 117.00 no
C3 C2 H2 117.00 no
Rh1 C2 H2 89.00 no
H3 C3 H4 108.00 no
C4 C3 H3 109.00 no
C4 C3 H4 109.00 no
C2 C3 H4 109.00 no
C2 C3 H3 109.00 no
H5 C4 H6 108.00 no
C5 C4 H6 109.00 no
C5 C4 H5 109.00 no
C3 C4 H5 109.00 no
C3 C4 H6 109.00 no
C6 C5 H7 117.00 no
Rh1 C5 H7 88.00 no
C4 C5 H7 117.00 no
C5 C6 H8 117.00 no
Rh1 C6 H8 90.00 no
C7 C6 H8 117.00 no
C8 C7 H9 109.00 no
H9 C7 H10 108.00 no
C6 C7 H9 109.00 no
C8 C7 H10 109.00 no
C6 C7 H10 109.00 no
H11 C8 H12 108.00 no
C7 C8 H12 109.00 no
C1 C8 H11 109.00 no
C7 C8 H11 109.00 no
C1 C8 H12 109.00 no
N3 C10 H13 124.00 no
N1 C10 H13 124.00 no
N4 C12 H14 124.00 no
N6 C12 H14 124.00 no
C14 C13 H15 108.00 no
H15 C13 H16 107.00 no
C14 C13 H16 108.00 no
N1 C13 H16 108.00 no
N1 C13 H15 108.00 no
C15 C14 H18 108.00 no
C15 C14 H17 108.00 no
H17 C14 H18 107.00 no
C13 C14 H18 108.00 no
C13 C14 H17 108.00 no
H19 C15 H20 108.00 no
C14 C15 H20 109.00 no
N4 C15 H20 109.00 no
N4 C15 H19 109.00 no
C14 C15 H19 109.00 no
C18 C16 H21 108.00 no
N2 C16 H21 108.00 no
C17 C16 H21 108.00 no
H22 C17 H24 110.00 no
C16 C17 H23 110.00 no
H23 C17 H24 109.00 no
C16 C17 H24 109.00 no
C16 C17 H22 109.00 no
H22 C17 H23 109.00 no
C16 C18 H25 109.00 no
C16 C18 H27 109.00 no
H25 C18 H26 109.00 no
H26 C18 H27 109.00 no
C16 C18 H26 110.00 no
H25 C18 H27 109.00 no
C21 C19 H28 108.00 no
N5 C19 H28 108.00 no
C20 C19 H28 108.00 no
H30 C20 H31 109.00 no
C19 C20 H30 109.00 no
H29 C20 H30 110.00 no
C19 C20 H31 109.00 no
H29 C20 H31 109.00 no
C19 C20 H29 109.00 no
H32 C21 H33 110.00 no
H33 C21 H34 110.00 no
C19 C21 H32 109.00 no
C19 C21 H33 109.00 no
C19 C21 H34 109.00 no
H32 C21 H34 109.00 no
Rh2 C31 C32 71.38(17) yes
C32 C31 C38 124.7(3) no
Rh2 C31 C38 110.51(18) yes
Rh2 C32 C31 72.28(17) yes
C31 C32 C33 125.7(3) no
Rh2 C32 C33 108.0(2) yes
C32 C33 C34 114.3(3) no
C33 C34 C35 113.6(3) no
Rh2 C35 C36 70.94(16) yes
Rh2 C35 C34 111.3(2) yes
C34 C35 C36 123.5(3) no
Rh2 C36 C37 108.02(18) yes
C35 C36 C37 126.2(3) no
Rh2 C36 C35 72.97(16) yes
C36 C37 C38 114.5(3) no
C31 C38 C37 114.0(2) no
Rh2 C39 N11 122.75(17) yes
Rh2 C39 N12 134.22(18) yes
N11 C39 N12 103.0(2) yes
N11 C40 N13 112.1(2) yes
Rh2 C41 N14 127.41(18) yes
Rh2 C41 N15 129.69(17) yes
N14 C41 N15 102.9(2) yes
N14 C42 N16 111.9(2) yes
N11 C43 C44 116.6(2) yes
C43 C44 C45 116.8(2) no
N14 C45 C44 114.8(2) yes
N12 C46 C47 109.1(2) yes
N12 C46 C48 111.7(2) yes
C47 C46 C48 111.5(2) no
C50 C49 C51 111.8(2) no
N15 C49 C51 109.3(2) yes
N15 C49 C50 110.8(2) yes
Rh2 C31 H35 88.00 no
C38 C31 H35 118.00 no
C32 C31 H35 118.00 no
Rh2 C32 H36 90.00 no
C33 C32 H36 117.00 no
C31 C32 H36 117.00 no
C32 C33 H38 109.00 no
C34 C33 H37 109.00 no
C32 C33 H37 109.00 no
H37 C33 H38 108.00 no
C34 C33 H38 109.00 no
C35 C34 H39 109.00 no
H39 C34 H40 108.00 no
C33 C34 H39 109.00 no
C35 C34 H40 109.00 no
C33 C34 H40 109.00 no
Rh2 C35 H41 88.00 no
C36 C35 H41 118.00 no
C34 C35 H41 118.00 no
C35 C36 H42 117.00 no
Rh2 C36 H42 89.00 no
C37 C36 H42 117.00 no
C36 C37 H43 109.00 no
H43 C37 H44 108.00 no
C36 C37 H44 109.00 no
C38 C37 H43 109.00 no
C38 C37 H44 109.00 no
H45 C38 H46 108.00 no
C37 C38 H46 109.00 no
C37 C38 H45 109.00 no
C31 C38 H45 109.00 no
C31 C38 H46 109.00 no
N13 C40 H47 124.00 no
N11 C40 H47 124.00 no
N16 C42 H48 124.00 no
N14 C42 H48 124.00 no
N11 C43 H49 108.00 no
N11 C43 H50 108.00 no
C44 C43 H49 108.00 no
C44 C43 H50 108.00 no
H49 C43 H50 107.00 no
H51 C44 H52 107.00 no
C43 C44 H52 108.00 no
C45 C44 H52 108.00 no
C45 C44 H51 108.00 no
C43 C44 H51 108.00 no
N14 C45 H53 109.00 no
C44 C45 H53 109.00 no
N14 C45 H54 109.00 no
H53 C45 H54 107.00 no
C44 C45 H54 109.00 no
C47 C46 H55 108.00 no
N12 C46 H55 108.00 no
C48 C46 H55 108.00 no
H57 C47 H58 109.00 no
H56 C47 H57 110.00 no
C46 C47 H56 109.00 no
C46 C47 H57 109.00 no
H56 C47 H58 110.00 no
C46 C47 H58 109.00 no
H59 C48 H60 110.00 no
C46 C48 H59 109.00 no
H60 C48 H61 109.00 no
C46 C48 H61 110.00 no
H59 C48 H61 109.00 no
C46 C48 H60 110.00 no
C50 C49 H62 108.00 no
N15 C49 H62 108.00 no
C51 C49 H62 108.00 no
C49 C50 H65 109.00 no
H63 C50 H64 110.00 no
C49 C50 H64 109.00 no
H64 C50 H65 109.00 no
H63 C50 H65 110.00 no
C49 C50 H63 109.00 no
H67 C51 H68 109.00 no
H66 C51 H68 110.00 no
C49 C51 H66 110.00 no
H66 C51 H67 109.00 no
C49 C51 H68 109.00 no
C49 C51 H67 109.00 no
Rh3 C61 C68 111.30(17) yes
Rh3 C61 C62 71.52(14) yes
C62 C61 C68 124.7(3) no
Rh3 C62 C61 72.19(14) yes
Rh3 C62 C63 107.50(16) yes
C61 C62 C63 126.3(2) no
C62 C63 C64 114.4(2) no
C63 C64 C65 113.3(2) no
Rh3 C65 C66 72.01(16) yes
Rh3 C65 C64 111.48(17) yes
C64 C65 C66 123.9(2) no
Rh3 C66 C67 109.48(18) yes
Rh3 C66 C65 71.93(15) yes
C65 C66 C67 126.1(2) no
C66 C67 C68 114.0(2) no
C61 C68 C67 114.5(2) no
Rh3 C69 N21 122.88(17) yes
Rh3 C69 N22 134.11(17) yes
N21 C69 N22 102.9(2) yes
N21 C70 N23 111.8(2) yes
Rh3 C71 N24 128.45(16) yes
N24 C71 N25 102.74(18) yes
Rh3 C71 N25 128.79(16) yes
N24 C72 N26 112.1(2) yes
N21 C73 C74 114.62(19) yes
C73 C74 C75 116.18(19) no
N24 C75 C74 115.3(2) yes
N22 C76 C78 110.1(2) yes
N22 C76 C77 109.0(2) yes
C77 C76 C78 112.2(2) no
C80 C79 C81 111.5(2) no
N25 C79 C81 109.7(2) yes
N25 C79 C80 111.2(2) yes
C68 C61 H69 118.00 no
C62 C61 H69 118.00 no
Rh3 C61 H69 87.00 no
C61 C62 H70 117.00 no
C63 C62 H70 117.00 no
Rh3 C62 H70 90.00 no
C62 C63 H72 109.00 no
H71 C63 H72 108.00 no
C62 C63 H71 109.00 no
C64 C63 H71 109.00 no
C64 C63 H72 109.00 no
H73 C64 H74 108.00 no
C63 C64 H74 109.00 no
C65 C64 H73 109.00 no
C65 C64 H74 109.00 no
C63 C64 H73 109.00 no
C64 C65 H75 118.00 no
Rh3 C65 H75 87.00 no
C66 C65 H75 118.00 no
C65 C66 H76 117.00 no
C67 C66 H76 117.00 no
Rh3 C66 H76 89.00 no
C66 C67 H78 109.00 no
C68 C67 H77 109.00 no
C66 C67 H77 109.00 no
C68 C67 H78 109.00 no
H77 C67 H78 108.00 no
C67 C68 H80 109.00 no
C67 C68 H79 109.00 no
C61 C68 H80 109.00 no
C61 C68 H79 109.00 no
H79 C68 H80 108.00 no
N23 C70 H81 124.00 no
N21 C70 H81 124.00 no
N24 C72 H82 124.00 no
N26 C72 H82 124.00 no
H83 C73 H84 108.00 no
N21 C73 H83 109.00 no
N21 C73 H84 109.00 no
C74 C73 H84 109.00 no
C74 C73 H83 109.00 no
C73 C74 H86 108.00 no
C73 C74 H85 108.00 no
C75 C74 H86 108.00 no
H85 C74 H86 107.00 no
C75 C74 H85 108.00 no
N24 C75 H88 108.00 no
N24 C75 H87 109.00 no
C74 C75 H88 108.00 no
C74 C75 H87 108.00 no
H87 C75 H88 107.00 no
C77 C76 H89 109.00 no
N22 C76 H89 108.00 no
C78 C76 H89 109.00 no
H90 C77 H92 109.00 no
C76 C77 H92 109.00 no
C76 C77 H91 109.00 no
C76 C77 H90 109.00 no
H91 C77 H92 110.00 no
H90 C77 H91 109.00 no
H93 C78 H95 110.00 no
H93 C78 H94 109.00 no
C76 C78 H95 109.00 no
H94 C78 H95 109.00 no
C76 C78 H94 109.00 no
C76 C78 H93 109.00 no
C80 C79 H96 108.00 no
N25 C79 H96 108.00 no
C81 C79 H96 108.00 no
C79 C80 H97 109.00 no
C79 C80 H98 109.00 no
C79 C80 H99 109.00 no
H97 C80 H98 109.00 no
H97 C80 H99 110.00 no
H98 C80 H99 110.00 no
H101 C81 H102 109.00 no
H100 C81 H101 110.00 no
H100 C81 H102 109.00 no
C79 C81 H102 109.00 no
C79 C81 H100 109.00 no
C79 C81 H101 109.00 no
Rh4 C91 C92 71.06(14) yes
Rh4 C91 C98 111.44(16) yes
C92 C91 C98 124.9(2) no
Rh4 C92 C91 72.61(14) yes
C91 C92 C93 126.0(2) no
Rh4 C92 C93 107.01(15) yes
C92 C93 C94 113.80(19) no
C93 C94 C95 113.5(2) no
C94 C95 C96 125.5(2) no
Rh4 C95 C94 110.88(17) yes
Rh4 C95 C96 71.65(15) yes
C95 C96 C97 126.8(2) no
Rh4 C96 C95 71.90(15) yes
Rh4 C96 C97 107.38(17) yes
C96 C97 C98 113.2(2) no
C91 C98 C97 112.6(2) no
Rh4 C99 N31 123.29(17) yes
Rh4 C99 N32 133.68(16) yes
N31 C99 N32 103.0(2) yes
N31 C100 N33 112.1(2) yes
Rh4 C101 N35 129.61(17) yes
N34 C101 N35 102.69(19) yes
Rh4 C101 N34 127.62(16) yes
N34 C102 N36 111.8(2) yes
N31 C103 C104 115.49(19) yes
C103 C104 C105 117.0(2) no
N34 C105 C104 114.3(2) yes
N32 C106 C108 110.9(2) yes
C107 C106 C108 111.4(2) no
N32 C106 C107 109.4(2) yes
N35 C109 C111 109.3(2) yes
N35 C109 C110 109.4(2) yes
C110 C109 C111 112.3(2) no
Rh4 C91 H103 87.00 no
C92 C91 H103 118.00 no
C98 C91 H103 118.00 no
C91 C92 H104 117.00 no
C93 C92 H104 117.00 no
Rh4 C92 H104 90.00 no
C94 C93 H105 109.00 no
C92 C93 H105 109.00 no
C92 C93 H106 109.00 no
H105 C93 H106 108.00 no
C94 C93 H106 109.00 no
C95 C94 H107 109.00 no
C93 C94 H108 109.00 no
C93 C94 H107 109.00 no
C95 C94 H108 109.00 no
H107 C94 H108 108.00 no
Rh4 C95 H109 87.00 no
C94 C95 H109 117.00 no
C96 C95 H109 117.00 no
Rh4 C96 H110 91.00 no
C95 C96 H110 117.00 no
C97 C96 H110 117.00 no
C96 C97 H111 109.00 no
C96 C97 H112 109.00 no
H111 C97 H112 108.00 no
C98 C97 H112 109.00 no
C98 C97 H111 109.00 no
C97 C98 H114 109.00 no
H113 C98 H114 108.00 no
C97 C98 H113 109.00 no
C91 C98 H114 109.00 no
C91 C98 H113 109.00 no
N33 C100 H115 124.00 no
N31 C100 H115 124.00 no
N34 C102 H116 124.00 no
N36 C102 H116 124.00 no
C104 C103 H117 108.00 no
H117 C103 H118 107.00 no
N31 C103 H118 108.00 no
C104 C103 H118 108.00 no
N31 C103 H117 108.00 no
C103 C104 H119 108.00 no
H119 C104 H120 107.00 no
C103 C104 H120 108.00 no
C105 C104 H119 108.00 no
C105 C104 H120 108.00 no
N34 C105 H122 109.00 no
C104 C105 H121 109.00 no
C104 C105 H122 109.00 no
N34 C105 H121 109.00 no
H121 C105 H122 108.00 no
C107 C106 H123 108.00 no
C108 C106 H123 108.00 no
N32 C106 H123 108.00 no
C106 C107 H126 109.00 no
C106 C107 H124 110.00 no
C106 C107 H125 109.00 no
H125 C107 H126 109.00 no
H124 C107 H125 109.00 no
H124 C107 H126 109.00 no
C106 C108 H129 109.00 no
H128 C108 H129 110.00 no
H127 C108 H128 110.00 no
H127 C108 H129 110.00 no
C106 C108 H128 109.00 no
C106 C108 H127 109.00 no
C111 C109 H130 109.00 no
N35 C109 H130 109.00 no
C110 C109 H130 109.00 no
C109 C110 H131 109.00 no
C109 C110 H132 109.00 no
C109 C110 H133 109.00 no
H131 C110 H132 109.00 no
H131 C110 H133 109.00 no
H132 C110 H133 109.00 no
C109 C111 H136 109.00 no
H135 C111 H136 109.00 no
H134 C111 H135 110.00 no
H134 C111 H136 110.00 no
C109 C111 H134 109.00 no
C109 C111 H135 109.00 no

loop_
_geom_bond_atom_site_label_1
_geom_bond_atom_site_label_2
_geom_bond_distance
_geom_bond_publ_flag
Rh1 C1 2.215(3) yes
Rh1 C2 2.189(2) yes
Rh1 C5 2.220(2) yes
Rh1 C6 2.205(2) yes
Rh1 C9 2.028(2) yes
Rh1 C11 2.028(3) yes
Rh2 C32 2.194(3) yes
Rh2 C35 2.206(3) yes
Rh2 C36 2.181(3) yes
Rh2 C39 2.017(2) yes
Rh2 C41 2.030(2) yes
Rh2 C31 2.205(3) yes
Rh3 C65 2.203(3) yes
Rh3 C69 2.048(3) yes
Rh3 C71 2.032(2) yes
Rh3 C66 2.204(3) yes
Rh3 C61 2.213(2) yes
Rh3 C62 2.205(2) yes
Rh4 C99 2.030(2) yes
Rh4 C95 2.209(3) yes
Rh4 C96 2.206(3) yes
Rh4 C91 2.220(2) yes
Rh4 C92 2.200(2) yes
Rh4 C101 2.038(2) yes
P4 F23 1.631(5) yes
P4 F23A 1.546(10) yes
P4 F21A 1.459(11) yes
P4 F22 1.515(9) yes
P4 F20 1.597(2) yes
P4 F21 1.631(7) yes
P4 F24 1.531(5) yes
P4 F22A 1.575(17) yes
P4 F24A 1.661(12) yes
P4 F19 1.592(2) yes
P1 F3 1.5928(16) yes
P1 F6 1.5849(17) yes
P1 F5 1.6047(17) yes
P1 F4 1.6079(16) yes
P1 F2 1.6010(18) yes
P1 F1 1.5981(17) yes
P2 F9 1.5894(18) yes
P2 F12 1.588(2) yes
P2 F7 1.6023(16) yes
P2 F11 1.6054(18) yes
P2 F10 1.587(2) yes
P2 F8 1.6016(18) yes
P3 F18 1.580(2) yes
P3 F17 1.586(2) yes
P3 F15 1.578(2) yes
P3 F14 1.582(2) yes
P3 F13 1.588(2) yes
P3 F16 1.567(3) yes
N1 C10 1.367(3) yes
N1 C9 1.366(3) yes
N1 C13 1.475(3) yes
N2 C16 1.469(3) yes
N2 C9 1.344(3) yes
N2 N3 1.388(3) yes
N3 C10 1.297(3) yes
N4 C12 1.358(3) yes
N4 C15 1.475(3) yes
N4 C11 1.359(3) yes
N5 C19 1.470(3) yes
N5 C11 1.336(3) yes
N5 N6 1.386(3) yes
N6 C12 1.298(4) yes
N11 C43 1.469(3) yes
N11 C39 1.371(3) yes
N11 C40 1.362(4) yes
N12 C39 1.342(3) yes
N12 N13 1.388(3) yes
N12 C46 1.477(3) yes
N13 C40 1.295(4) yes
N14 C41 1.366(3) yes
N14 C45 1.466(3) yes
N14 C42 1.362(4) yes
N15 C41 1.339(3) yes
N15 C49 1.470(3) yes
N15 N16 1.388(3) yes
N16 C42 1.292(4) yes
N21 C69 1.369(3) yes
N21 C70 1.363(3) yes
N21 C73 1.467(3) yes
N22 C76 1.476(3) yes
N22 N23 1.386(3) yes
N22 C69 1.339(3) yes
N23 C70 1.299(3) yes
N24 C72 1.362(3) yes
N24 C75 1.476(3) yes
N24 C71 1.368(3) yes
N25 C79 1.475(3) yes
N25 N26 1.382(3) yes
N25 C71 1.342(3) yes
N26 C72 1.300(3) yes
N31 C103 1.481(3) yes
N31 C100 1.359(3) yes
N31 C99 1.364(3) yes
N32 N33 1.383(3) yes
N32 C106 1.473(3) yes
N32 C99 1.341(3) yes
N33 C100 1.298(3) yes
N34 C101 1.363(3) yes
N34 C102 1.365(3) yes
N34 C105 1.476(3) yes
N35 C109 1.474(3) yes
N35 N36 1.385(3) yes
N35 C101 1.336(3) yes
N36 C102 1.293(3) yes
C1 C8 1.515(4) no
C1 C2 1.375(3) no
C2 C3 1.510(4) no
C3 C4 1.543(4) no
C4 C5 1.510(4) no
C5 C6 1.378(4) no
C6 C7 1.506(4) no
C7 C8 1.537(4) no
C13 C14 1.526(4) no
C14 C15 1.526(3) no
C16 C18 1.522(4) no
C16 C17 1.520(4) no
C19 C20 1.516(4) no
C19 C21 1.517(4) no
C1 H1 0.9500 no
C2 H2 0.9500 no
C3 H4 0.9900 no
C3 H3 0.9900 no
C4 H5 0.9900 no
C4 H6 0.9900 no
C5 H7 0.9500 no
C6 H8 0.9500 no
C7 H9 0.9900 no
C7 H10 0.9900 no
C8 H12 0.9900 no
C8 H11 0.9900 no
C10 H13 0.9500 no
C12 H14 0.9500 no
C13 H16 0.9900 no
C13 H15 0.9900 no
C14 H18 0.9900 no
C14 H17 0.9900 no
C15 H19 0.9900 no
C15 H20 0.9900 no
C16 H21 1.0000 no
C17 H22 0.9800 no
C17 H23 0.9800 no
C17 H24 0.9800 no
C18 H27 0.9800 no
C18 H26 0.9800 no
C18 H25 0.9800 no
C19 H28 1.0000 no
C20 H31 0.9800 no
C20 H30 0.9800 no
C20 H29 0.9800 no
C21 H33 0.9800 no
C21 H32 0.9800 no
C21 H34 0.9800 no
C31 C38 1.517(4) no
C31 C32 1.372(4) no
C32 C33 1.500(5) no
C33 C34 1.516(5) no
C34 C35 1.509(4) no
C35 C36 1.359(4) no
C36 C37 1.493(4) no
C37 C38 1.527(5) no
C43 C44 1.521(4) no
C44 C45 1.522(4) no
C46 C48 1.504(4) no
C46 C47 1.524(4) no
C49 C51 1.514(4) no
C49 C50 1.523(4) no
C31 H35 0.9500 no
C32 H36 0.9500 no
C33 H38 0.9900 no
C33 H37 0.9900 no
C34 H39 0.9900 no
C34 H40 0.9900 no
C35 H41 0.9500 no
C36 H42 0.9500 no
C37 H43 0.9900 no
C37 H44 0.9900 no
C38 H46 0.9900 no
C38 H45 0.9900 no
C40 H47 0.9500 no
C42 H48 0.9500 no
C43 H50 0.9900 no
C43 H49 0.9900 no
C44 H51 0.9900 no
C44 H52 0.9900 no
C45 H54 0.9900 no
C45 H53 0.9900 no
C46 H55 1.0000 no
C47 H56 0.9800 no
C47 H57 0.9800 no
C47 H58 0.9800 no
C48 H60 0.9800 no
C48 H59 0.9800 no
C48 H61 0.9800 no
C49 H62 1.0000 no
C50 H63 0.9800 no
C50 H64 0.9800 no
C50 H65 0.9800 no
C51 H68 0.9800 no
C51 H66 0.9800 no
C51 H67 0.9800 no
C61 C68 1.530(4) no
C61 C62 1.376(4) no
C62 C63 1.498(4) no
C63 C64 1.523(4) no
C64 C65 1.516(4) no
C65 C66 1.364(4) no
C66 C67 1.501(4) no
C67 C68 1.519(4) no
C73 C74 1.530(3) no
C74 C75 1.527(3) no
C76 C77 1.524(4) no
C76 C78 1.518(4) no
C79 C80 1.524(4) no
C79 C81 1.514(4) no
C61 H69 0.9500 no
C62 H70 0.9500 no
C63 H71 0.9900 no
C63 H72 0.9900 no
C64 H73 0.9900 no
C64 H74 0.9900 no
C65 H75 0.9500 no
C66 H76 0.9500 no
C67 H77 0.9900 no
C67 H78 0.9900 no
C68 H79 0.9900 no
C68 H80 0.9900 no
C70 H81 0.9500 no
C72 H82 0.9500 no
C73 H84 0.9900 no
C73 H83 0.9900 no
C74 H86 0.9900 no
C74 H85 0.9900 no
C75 H88 0.9900 no
C75 H87 0.9900 no
C76 H89 1.0000 no
C77 H92 0.9800 no
C77 H91 0.9800 no
C77 H90 0.9800 no
C78 H95 0.9800 no
C78 H93 0.9800 no
C78 H94 0.9800 no
C79 H96 1.0000 no
C80 H98 0.9800 no
C80 H99 0.9800 no
C80 H97 0.9800 no
C81 H102 0.9800 no
C81 H100 0.9800 no
C81 H101 0.9800 no
C91 C92 1.378(3) no
C91 C98 1.517(4) no
C92 C93 1.509(4) no
C93 C94 1.539(4) no
C94 C95 1.519(3) no
C95 C96 1.381(4) no
C96 C97 1.508(4) no
C97 C98 1.533(4) no
C103 C104 1.525(3) no
C104 C105 1.519(4) no
C106 C108 1.522(4) no
C106 C107 1.521(4) no
C109 C111 1.512(4) no
C109 C110 1.523(4) no
C91 H103 0.9500 no
C92 H104 0.9500 no
C93 H105 0.9900 no
C93 H106 0.9900 no
C94 H107 0.9900 no
C94 H108 0.9900 no
C95 H109 0.9500 no
C96 H110 0.9500 no
C97 H111 0.9900 no
C97 H112 0.9900 no
C98 H113 0.9900 no
C98 H114 0.9900 no
C100 H115 0.9500 no
C102 H116 0.9500 no
C103 H117 0.9900 no
C103 H118 0.9900 no
C104 H120 0.9900 no
C104 H119 0.9900 no
C105 H121 0.9900 no
C105 H122 0.9900 no
C106 H123 1.0000 no
C107 H125 0.9800 no
C107 H126 0.9800 no
C107 H124 0.9800 no
C108 H127 0.9800 no
C108 H128 0.9800 no
C108 H129 0.9800 no
C109 H130 1.0000 no
C110 H133 0.9800 no
C110 H132 0.9800 no
C110 H131 0.9800 no
C111 H136 0.9800 no
C111 H135 0.9800 no
C111 H134 0.9800 no
